data_4024716
loop_
_publ_author_name
'Steven M. Raders'
'John G. Verkade'

_publ_section_title
;
Catalysis of Mukaiyama Aldol Reactions by a Tricyclic Aluminum Alkoxide
Lewis Acid
;
_journal_name_full 'Journal of Organic Chemistry'
_journal_page_first 5417
_journal_page_last 5428
_journal_paper_doi 10.1021/jo9009134
_journal_volume 74
_journal_year 2009
_chemical_formula_sum 'C35 H38 Al N O5'
_chemical_formula_weight 579.64
_chemical_name_systematic
;
 ?
;
_space_group_IT_number 14
_symmetry_cell_setting monoclinic
_symmetry_space_group_name_Hall '-P 2ybc'
_symmetry_space_group_name_H-M 'P 1 21/c 1'
_atom_sites_solution_hydrogens geom
_atom_sites_solution_primary direct
_atom_sites_solution_secondary difmap
_audit_creation_method SHELXL-97
_cell_angle_alpha 90.00
_cell_angle_beta 97.03(2)
_cell_angle_gamma 90.00
_cell_formula_units_Z 4
_cell_length_a 12.99(2)
_cell_length_b 11.142(17)
_cell_length_c 22.53(3)
_cell_measurement_reflns_used 964
_cell_measurement_temperature 173(2)
_cell_measurement_theta_max 25.97
_cell_measurement_theta_min 2.55
_cell_volume 3235(9)
_computing_cell_refinement 'Bruker SMART'
_computing_data_collection 'Bruker SMART'
_computing_data_reduction 'Bruker SAINT'
_computing_molecular_graphics 'Bruker SHELXTL'
_computing_publication_material 'Bruker SHELXTL'
_computing_structure_refinement 'SHELXL-97 (Sheldrick, 1997)'
_computing_structure_solution 'SHELXS-97 (Sheldrick, 1990)'
_diffrn_ambient_temperature 173(2)
_diffrn_measured_fraction_theta_full 0.999
_diffrn_measured_fraction_theta_max 0.999
_diffrn_measurement_device_type 'CCD area detector'
_diffrn_measurement_method 'phi and omega scans'
_diffrn_radiation_monochromator graphite
_diffrn_radiation_source 'fine-focus sealed tube'
_diffrn_radiation_type MoK\a
_diffrn_radiation_wavelength 0.71073
_diffrn_reflns_av_R_equivalents 0.0496
_diffrn_reflns_av_sigmaI/netI 0.0434
_diffrn_reflns_limit_h_max 16
_diffrn_reflns_limit_h_min -15
_diffrn_reflns_limit_k_max 13
_diffrn_reflns_limit_k_min -13
_diffrn_reflns_limit_l_max 28
_diffrn_reflns_limit_l_min -27
_diffrn_reflns_number 26414
_diffrn_reflns_theta_full 26.38
_diffrn_reflns_theta_max 26.38
_diffrn_reflns_theta_min 2.04
_exptl_absorpt_coefficient_mu 0.104
_exptl_absorpt_correction_T_max 0.9776
_exptl_absorpt_correction_T_min 0.9549
_exptl_absorpt_correction_type multi-scan
_exptl_absorpt_process_details 'BRUKER SADABS'
_exptl_crystal_colour yellow
_exptl_crystal_density_diffrn 1.190
_exptl_crystal_density_meas ?
_exptl_crystal_density_method 'not measured'
_exptl_crystal_description prism
_exptl_crystal_F_000 1232
_exptl_crystal_size_max 0.45
_exptl_crystal_size_mid 0.28
_exptl_crystal_size_min 0.22
_refine_diff_density_max 0.856
_refine_diff_density_min -0.650
_refine_diff_density_rms 0.067
_refine_ls_extinction_method none
_refine_ls_goodness_of_fit_ref 1.050
_refine_ls_hydrogen_treatment constr
_refine_ls_matrix_type full
_refine_ls_number_parameters 379
_refine_ls_number_reflns 6614
_refine_ls_number_restraints 0
_refine_ls_restrained_S_all 1.050
_refine_ls_R_factor_all 0.0914
_refine_ls_R_factor_gt 0.0600
_refine_ls_shift/su_max 0.000
_refine_ls_shift/su_mean 0.000
_refine_ls_structure_factor_coef Fsqd
_refine_ls_weighting_details 'calc w=1/[\s^2^(Fo^2^)+(0.0993P)^2^+2.8319P] where P=(Fo^2^+2Fc^2^)/3'
_refine_ls_weighting_scheme calc
_refine_ls_wR_factor_gt 0.1671
_refine_ls_wR_factor_ref 0.1953
_reflns_number_gt 4602
_reflns_number_total 6614
_reflns_threshold_expression >2sigma(I)
_cod_data_source_file jo9009134_si_004.cif
_cod_data_source_block ver126
_cod_depositor_comments
;
The following automatic conversions were performed:
'_symmetry_cell_setting' value 'Monoclinic' changed to 'monoclinic'
according to '/home/saulius/struct/CIF-dictionaries/cif_core.dic'
dictionary named 'cif_core.dic' version 2.4.1 from 2010-06-29.

Automatic conversion script
Id: cif_fix_enum 1527 2010-12-29 10:47:43Z saulius 

The following automatic conversions were performed:

'_exptl_crystal_density_meas' value 'none' was changed to '?' - the
value is perceived as not measured.

Automatic conversion script
Id: cif_fix_values 3008 2015-01-20 13:52:24Z robertas 
;
_cod_original_sg_symbol_H-M P2(1)/c
_cod_database_code 4024716

loop_
_symmetry_equiv_pos_as_xyz
'x, y, z'
'-x, y+1/2, -z+1/2'
'-x, -y, -z'
'x, -y-1/2, z-1/2'

loop_
_atom_site_label
_atom_site_type_symbol
_atom_site_fract_x
_atom_site_fract_y
_atom_site_fract_z
_atom_site_U_iso_or_equiv
_atom_site_adp_type
_atom_site_occupancy
_atom_site_symmetry_multiplicity
_atom_site_calc_flag
_atom_site_refinement_flags
_atom_site_disorder_assembly
_atom_site_disorder_group
Al1 Al 0.66944(6) 0.51022(7) 0.15699(3) 0.0239(2) Uani 1 1 d . . .
C1 C 0.4680(2) 0.4335(2) 0.10864(11) 0.0284(6) Uani 1 1 d . . .
C2 C 0.4163(2) 0.3879(3) 0.05480(12) 0.0356(6) Uani 1 1 d . . .
C3 C 0.4778(3) 0.3267(3) 0.01102(13) 0.0470(8) Uani 1 1 d . . .
H3A H 0.5511 0.3234 0.0277 0.071 Uiso 1 1 calc R . .
H3B H 0.4709 0.3720 -0.0266 0.071 Uiso 1 1 calc R . .
H3C H 0.4515 0.2450 0.0034 0.071 Uiso 1 1 calc R . .
C4 C 0.3085(2) 0.4047(3) 0.04314(14) 0.0460(8) Uani 1 1 d . . .
H4A H 0.2731 0.3747 0.0068 0.055 Uiso 1 1 calc R . .
C5 C 0.2519(2) 0.4634(3) 0.08268(16) 0.0470(8) Uani 1 1 d . . .
C6 C 0.1353(3) 0.4841(4) 0.0676(2) 0.0724(12) Uani 1 1 d . . .
H6A H 0.1116 0.4485 0.0285 0.109 Uiso 1 1 calc R . .
H6B H 0.1210 0.5704 0.0663 0.109 Uiso 1 1 calc R . .
H6C H 0.0986 0.4464 0.0982 0.109 Uiso 1 1 calc R . .
C7 C 0.3049(2) 0.5059(3) 0.13587(15) 0.0413(7) Uani 1 1 d . . .
H7A H 0.2672 0.5452 0.1638 0.050 Uiso 1 1 calc R . .
C8 C 0.4125(2) 0.4922(2) 0.14943(12) 0.0300(6) Uani 1 1 d . . .
C9 C 0.4702(2) 0.5400(2) 0.20645(11) 0.0300(6) Uani 1 1 d . . .
H9A H 0.4221 0.5887 0.2274 0.036 Uiso 1 1 calc R . .
H9B H 0.4939 0.4717 0.2327 0.036 Uiso 1 1 calc R . .
C10 C 0.7111(2) 0.4787(2) 0.28391(11) 0.0291(6) Uani 1 1 d . . .
C11 C 0.7535(2) 0.3950(3) 0.32723(12) 0.0354(7) Uani 1 1 d . . .
C12 C 0.8201(3) 0.2948(3) 0.30937(15) 0.0509(8) Uani 1 1 d . . .
H12A H 0.8433 0.2454 0.3445 0.076 Uiso 1 1 calc R . .
H12B H 0.8806 0.3281 0.2931 0.076 Uiso 1 1 calc R . .
H12C H 0.7799 0.2452 0.2789 0.076 Uiso 1 1 calc R . .
C13 C 0.7325(2) 0.4110(3) 0.38624(13) 0.0421(8) Uani 1 1 d . . .
H13A H 0.7584 0.3534 0.4154 0.051 Uiso 1 1 calc R . .
C14 C 0.6757(2) 0.5072(3) 0.40393(13) 0.0442(8) Uani 1 1 d . . .
C15 C 0.6546(4) 0.5205(4) 0.46855(15) 0.0714(12) Uani 1 1 d . . .
H15A H 0.6880 0.4545 0.4924 0.107 Uiso 1 1 calc R . .
H15B H 0.5796 0.5183 0.4703 0.107 Uiso 1 1 calc R . .
H15C H 0.6827 0.5972 0.4845 0.107 Uiso 1 1 calc R . .
C16 C 0.6361(2) 0.5887(3) 0.36033(12) 0.0375(7) Uani 1 1 d . . .
H16A H 0.5973 0.6556 0.3714 0.045 Uiso 1 1 calc R . .
C17 C 0.6521(2) 0.5743(3) 0.30051(11) 0.0298(6) Uani 1 1 d . . .
C18 C 0.6093(2) 0.6666(2) 0.25507(11) 0.0286(6) Uani 1 1 d . . .
H18A H 0.5560 0.7145 0.2723 0.034 Uiso 1 1 calc R . .
H18B H 0.6660 0.7219 0.2476 0.034 Uiso 1 1 calc R . .
C19 C 0.7082(2) 0.7533(2) 0.12870(11) 0.0255(5) Uani 1 1 d . . .
C20 C 0.7887(2) 0.8311(3) 0.11789(11) 0.0308(6) Uani 1 1 d . . .
C21 C 0.8887(2) 0.7799(3) 0.10112(15) 0.0463(8) Uani 1 1 d . . .
H21A H 0.9367 0.8454 0.0952 0.069 Uiso 1 1 calc R . .
H21B H 0.8743 0.7337 0.0640 0.069 Uiso 1 1 calc R . .
H21C H 0.9199 0.7272 0.1332 0.069 Uiso 1 1 calc R . .
C22 C 0.7739(2) 0.9543(3) 0.12335(12) 0.0347(6) Uani 1 1 d . . .
H22A H 0.8288 1.0069 0.1165 0.042 Uiso 1 1 calc R . .
C23 C 0.6827(2) 1.0031(2) 0.13840(12) 0.0355(7) Uani 1 1 d . . .
C24 C 0.6683(3) 1.1368(3) 0.14362(16) 0.0529(9) Uani 1 1 d . . .
H24A H 0.7313 1.1780 0.1347 0.079 Uiso 1 1 calc R . .
H24B H 0.6550 1.1566 0.1844 0.079 Uiso 1 1 calc R . .
H24C H 0.6093 1.1626 0.1152 0.079 Uiso 1 1 calc R . .
C25 C 0.6035(2) 0.9239(2) 0.14910(11) 0.0307(6) Uani 1 1 d . . .
H25A H 0.5404 0.9554 0.1599 0.037 Uiso 1 1 calc R . .
C26 C 0.61482(19) 0.8003(2) 0.14439(11) 0.0257(5) Uani 1 1 d . . .
C27 C 0.52697(19) 0.7172(2) 0.15517(11) 0.0260(5) Uani 1 1 d . . .
H27A H 0.4730 0.7638 0.1725 0.031 Uiso 1 1 calc R . .
H27B H 0.4954 0.6840 0.1164 0.031 Uiso 1 1 calc R . .
C28 C 0.8503(2) 0.3692(3) 0.14051(13) 0.0370(7) Uani 1 1 d . . .
H28A H 0.8740 0.3910 0.1806 0.044 Uiso 1 1 calc R . .
C29 C 0.9141(2) 0.2886(3) 0.11009(12) 0.0335(6) Uani 1 1 d . . .
C30 C 0.8859(2) 0.2560(3) 0.05136(12) 0.0372(7) Uani 1 1 d . . .
H30A H 0.8235 0.2866 0.0303 0.045 Uiso 1 1 calc R . .
C31 C 0.9470(3) 0.1795(3) 0.02277(15) 0.0505(9) Uani 1 1 d . . .
H31A H 0.9268 0.1574 -0.0177 0.061 Uiso 1 1 calc R . .
C32 C 1.0379(3) 0.1349(3) 0.05328(15) 0.0485(8) Uani 1 1 d . . .
H32A H 1.0794 0.0815 0.0335 0.058 Uiso 1 1 calc R . .
C33 C 1.0691(3) 0.1662(4) 0.11126(16) 0.0655(12) Uani 1 1 d . . .
H33A H 1.1317 0.1349 0.1318 0.079 Uiso 1 1 calc R . .
C34 C 1.0075(3) 0.2451(4) 0.14003(15) 0.0647(12) Uani 1 1 d . . .
C35 C 1.1375(5) 0.2664(8) 0.2256(2) 0.162(4) Uani 1 1 d . . .
H35A H 1.1455 0.3033 0.2654 0.243 Uiso 1 1 calc R . .
H35B H 1.1882 0.3012 0.2017 0.243 Uiso 1 1 calc R . .
H35C H 1.1490 0.1797 0.2295 0.243 Uiso 1 1 calc R . .
O5 O 1.0329(3) 0.2889(4) 0.19610(12) 0.1292(19) Uani 1 1 d . . .
N1 N 0.56216(16) 0.61551(19) 0.19656(9) 0.0240(5) Uani 1 1 d . . .
O1 O 0.57200(14) 0.42056(16) 0.11950(8) 0.0317(4) Uani 1 1 d . . .
O2 O 0.73156(14) 0.46369(18) 0.22688(8) 0.0334(4) Uani 1 1 d . . .
O3 O 0.72246(14) 0.63383(16) 0.12363(8) 0.0312(4) Uani 1 1 d . . .
O4 O 0.76819(14) 0.41040(16) 0.11764(8) 0.0301(4) Uani 1 1 d . . .

loop_
_atom_site_aniso_label
_atom_site_aniso_U_11
_atom_site_aniso_U_22
_atom_site_aniso_U_33
_atom_site_aniso_U_23
_atom_site_aniso_U_13
_atom_site_aniso_U_12
Al1 0.0250(4) 0.0241(4) 0.0225(4) 0.0003(3) 0.0026(3) 0.0020(3)
C1 0.0287(14) 0.0271(14) 0.0287(13) 0.0026(10) 0.0009(10) -0.0058(11)
C2 0.0426(16) 0.0338(15) 0.0289(14) 0.0018(11) -0.0016(12) -0.0096(13)
C3 0.058(2) 0.052(2) 0.0309(16) -0.0097(14) 0.0034(14) -0.0121(16)
C4 0.0449(18) 0.0460(19) 0.0425(17) 0.0024(14) -0.0129(14) -0.0131(15)
C5 0.0315(16) 0.0437(18) 0.063(2) 0.0014(16) -0.0062(15) -0.0087(14)
C6 0.0363(19) 0.078(3) 0.098(3) -0.003(2) -0.013(2) -0.0076(19)
C7 0.0291(15) 0.0419(18) 0.0535(19) -0.0023(14) 0.0080(13) -0.0053(13)
C8 0.0301(14) 0.0278(14) 0.0327(14) 0.0011(11) 0.0059(11) -0.0079(11)
C9 0.0307(14) 0.0312(14) 0.0297(14) -0.0018(11) 0.0107(11) -0.0052(11)
C10 0.0283(14) 0.0352(15) 0.0227(13) 0.0019(11) -0.0017(10) -0.0075(11)
C11 0.0305(14) 0.0402(16) 0.0330(15) 0.0063(12) -0.0056(11) -0.0070(12)
C12 0.057(2) 0.049(2) 0.0428(18) 0.0120(15) -0.0075(15) 0.0091(16)
C13 0.0405(17) 0.055(2) 0.0286(15) 0.0140(13) -0.0062(12) -0.0120(15)
C14 0.0418(17) 0.064(2) 0.0263(15) 0.0039(14) 0.0024(12) -0.0093(15)
C15 0.085(3) 0.101(3) 0.0280(18) 0.0062(19) 0.0087(18) 0.006(3)
C16 0.0391(16) 0.0475(18) 0.0266(14) -0.0033(12) 0.0065(12) -0.0058(13)
C17 0.0288(14) 0.0369(15) 0.0234(13) 0.0014(11) 0.0017(10) -0.0080(11)
C18 0.0351(14) 0.0301(14) 0.0210(12) -0.0034(10) 0.0052(10) -0.0018(11)
C19 0.0299(13) 0.0260(13) 0.0206(12) 0.0014(10) 0.0035(10) 0.0012(10)
C20 0.0323(14) 0.0381(16) 0.0224(13) 0.0052(11) 0.0053(10) -0.0015(12)
C21 0.0322(16) 0.054(2) 0.056(2) 0.0049(16) 0.0182(14) -0.0042(14)
C22 0.0411(16) 0.0329(15) 0.0302(14) 0.0031(11) 0.0052(12) -0.0098(12)
C23 0.0494(18) 0.0293(15) 0.0279(14) 0.0025(11) 0.0054(12) -0.0034(13)
C24 0.072(2) 0.0297(17) 0.060(2) 0.0016(15) 0.0183(18) -0.0064(16)
C25 0.0375(15) 0.0279(14) 0.0267(13) 0.0014(11) 0.0047(11) 0.0050(11)
C26 0.0297(14) 0.0263(13) 0.0208(12) 0.0018(10) 0.0021(10) 0.0012(10)
C27 0.0250(13) 0.0262(13) 0.0272(13) 0.0003(10) 0.0052(10) 0.0022(10)
C28 0.0347(15) 0.0432(17) 0.0319(15) -0.0090(12) -0.0012(12) 0.0093(13)
C29 0.0314(15) 0.0366(16) 0.0325(14) -0.0017(12) 0.0043(11) 0.0091(12)
C30 0.0311(15) 0.0469(18) 0.0335(15) -0.0036(13) 0.0031(12) 0.0051(13)
C31 0.0451(19) 0.067(2) 0.0395(17) -0.0178(16) 0.0041(14) 0.0100(16)
C32 0.0488(19) 0.0475(19) 0.0514(19) -0.0108(15) 0.0144(15) 0.0152(15)
C33 0.060(2) 0.087(3) 0.049(2) -0.0015(19) 0.0032(17) 0.046(2)
C34 0.058(2) 0.099(3) 0.0346(18) -0.0099(18) -0.0021(16) 0.045(2)
C35 0.106(4) 0.300(10) 0.067(3) -0.054(5) -0.042(3) 0.117(6)
O5 0.093(2) 0.237(5) 0.0476(16) -0.052(2) -0.0308(16) 0.114(3)
N1 0.0247(11) 0.0257(11) 0.0214(10) -0.0007(8) 0.0017(8) -0.0015(8)
O1 0.0307(10) 0.0297(10) 0.0342(10) -0.0068(8) 0.0017(8) -0.0003(8)
O2 0.0342(10) 0.0405(11) 0.0250(10) 0.0016(8) 0.0020(8) 0.0080(9)
O3 0.0332(10) 0.0267(10) 0.0361(10) 0.0013(8) 0.0143(8) 0.0029(8)
O4 0.0306(10) 0.0289(10) 0.0311(10) 0.0008(8) 0.0048(8) 0.0066(8)

loop_
_atom_type_symbol
_atom_type_description
_atom_type_scat_dispersion_real
_atom_type_scat_dispersion_imag
_atom_type_scat_source
C C 0.0033 0.0016 'International Tables Vol C Tables 4.2.6.8 and 6.1.1.4'
H H 0.0000 0.0000 'International Tables Vol C Tables 4.2.6.8 and 6.1.1.4'
N N 0.0061 0.0033 'International Tables Vol C Tables 4.2.6.8 and 6.1.1.4'
O O 0.0106 0.0060 'International Tables Vol C Tables 4.2.6.8 and 6.1.1.4'
Al Al 0.0645 0.0514 'International Tables Vol C Tables 4.2.6.8 and 6.1.1.4'

loop_
_geom_angle_atom_site_label_1
_geom_angle_atom_site_label_2
_geom_angle_atom_site_label_3
_geom_angle
_geom_angle_site_symmetry_1
_geom_angle_site_symmetry_3
_geom_angle_publ_flag
O1 Al1 O3 122.84(12) . . ?
O1 Al1 O2 119.37(12) . . ?
O3 Al1 O2 117.09(12) . . ?
O1 Al1 O4 86.16(14) . . ?
O3 Al1 O4 86.54(13) . . ?
O2 Al1 O4 89.08(13) . . ?
O1 Al1 N1 92.62(14) . . ?
O3 Al1 N1 93.37(13) . . ?
O2 Al1 N1 92.30(13) . . ?
O4 Al1 N1 178.49(9) . . ?
O1 C1 C8 121.0(2) . . ?
O1 C1 C2 118.6(2) . . ?
C8 C1 C2 120.4(3) . . ?
C4 C2 C1 118.2(3) . . ?
C4 C2 C3 122.3(3) . . ?
C1 C2 C3 119.5(3) . . ?
C2 C3 H3A 109.5 . . ?
C2 C3 H3B 109.5 . . ?
H3A C3 H3B 109.5 . . ?
C2 C3 H3C 109.5 . . ?
H3A C3 H3C 109.5 . . ?
H3B C3 H3C 109.5 . . ?
C5 C4 C2 122.5(3) . . ?
C5 C4 H4A 118.7 . . ?
C2 C4 H4A 118.7 . . ?
C4 C5 C7 118.0(3) . . ?
C4 C5 C6 121.1(3) . . ?
C7 C5 C6 120.9(3) . . ?
C5 C6 H6A 109.5 . . ?
C5 C6 H6B 109.5 . . ?
H6A C6 H6B 109.5 . . ?
C5 C6 H6C 109.5 . . ?
H6A C6 H6C 109.5 . . ?
H6B C6 H6C 109.5 . . ?
C5 C7 C8 121.8(3) . . ?
C5 C7 H7A 119.1 . . ?
C8 C7 H7A 119.1 . . ?
C1 C8 C7 119.2(3) . . ?
C1 C8 C9 119.0(3) . . ?
C7 C8 C9 121.8(3) . . ?
N1 C9 C8 113.2(2) . . ?
N1 C9 H9A 108.9 . . ?
C8 C9 H9A 108.9 . . ?
N1 C9 H9B 108.9 . . ?
C8 C9 H9B 108.9 . . ?
H9A C9 H9B 107.7 . . ?
O2 C10 C17 121.9(2) . . ?
O2 C10 C11 118.0(3) . . ?
C17 C10 C11 120.1(3) . . ?
C13 C11 C10 117.9(3) . . ?
C13 C11 C12 122.4(3) . . ?
C10 C11 C12 119.7(3) . . ?
C11 C12 H12A 109.5 . . ?
C11 C12 H12B 109.5 . . ?
H12A C12 H12B 109.5 . . ?
C11 C12 H12C 109.5 . . ?
H12A C12 H12C 109.5 . . ?
H12B C12 H12C 109.5 . . ?
C14 C13 C11 122.9(3) . . ?
C14 C13 H13A 118.6 . . ?
C11 C13 H13A 118.6 . . ?
C13 C14 C16 117.8(3) . . ?
C13 C14 C15 121.0(3) . . ?
C16 C14 C15 121.3(3) . . ?
C14 C15 H15A 109.5 . . ?
C14 C15 H15B 109.5 . . ?
H15A C15 H15B 109.5 . . ?
C14 C15 H15C 109.5 . . ?
H15A C15 H15C 109.5 . . ?
H15B C15 H15C 109.5 . . ?
C14 C16 C17 121.4(3) . . ?
C14 C16 H16A 119.3 . . ?
C17 C16 H16A 119.3 . . ?
C10 C17 C16 119.9(3) . . ?
C10 C17 C18 120.6(2) . . ?
C16 C17 C18 119.3(3) . . ?
N1 C18 C17 114.5(2) . . ?
N1 C18 H18A 108.6 . . ?
C17 C18 H18A 108.6 . . ?
N1 C18 H18B 108.6 . . ?
C17 C18 H18B 108.6 . . ?
H18A C18 H18B 107.6 . . ?
O3 C19 C20 118.8(2) . . ?
O3 C19 C26 121.3(2) . . ?
C20 C19 C26 119.9(3) . . ?
C22 C20 C19 118.6(3) . . ?
C22 C20 C21 121.8(3) . . ?
C19 C20 C21 119.5(3) . . ?
C20 C21 H21A 109.5 . . ?
C20 C21 H21B 109.5 . . ?
H21A C21 H21B 109.5 . . ?
C20 C21 H21C 109.5 . . ?
H21A C21 H21C 109.5 . . ?
H21B C21 H21C 109.5 . . ?
C23 C22 C20 122.7(3) . . ?
C23 C22 H22A 118.6 . . ?
C20 C22 H22A 118.6 . . ?
C22 C23 C25 117.7(3) . . ?
C22 C23 C24 121.7(3) . . ?
C25 C23 C24 120.6(3) . . ?
C23 C24 H24A 109.5 . . ?
C23 C24 H24B 109.5 . . ?
H24A C24 H24B 109.5 . . ?
C23 C24 H24C 109.5 . . ?
H24A C24 H24C 109.5 . . ?
H24B C24 H24C 109.5 . . ?
C26 C25 C23 121.7(3) . . ?
C26 C25 H25A 119.2 . . ?
C23 C25 H25A 119.2 . . ?
C25 C26 C19 119.4(2) . . ?
C25 C26 C27 120.4(2) . . ?
C19 C26 C27 120.2(2) . . ?
N1 C27 C26 112.5(2) . . ?
N1 C27 H27A 109.1 . . ?
C26 C27 H27A 109.1 . . ?
N1 C27 H27B 109.1 . . ?
C26 C27 H27B 109.1 . . ?
H27A C27 H27B 107.8 . . ?
O4 C28 C29 123.8(3) . . ?
O4 C28 H28A 118.1 . . ?
C29 C28 H28A 118.1 . . ?
C30 C29 C34 119.0(3) . . ?
C30 C29 C28 121.2(3) . . ?
C34 C29 C28 119.9(3) . . ?
C31 C30 C29 120.8(3) . . ?
C31 C30 H30A 119.6 . . ?
C29 C30 H30A 119.6 . . ?
C30 C31 C32 119.7(3) . . ?
C30 C31 H31A 120.2 . . ?
C32 C31 H31A 120.2 . . ?
C33 C32 C31 121.3(3) . . ?
C33 C32 H32A 119.3 . . ?
C31 C32 H32A 119.3 . . ?
C32 C33 C34 118.9(3) . . ?
C32 C33 H33A 120.5 . . ?
C34 C33 H33A 120.5 . . ?
O5 C34 C29 114.9(3) . . ?
O5 C34 C33 124.7(3) . . ?
C29 C34 C33 120.3(3) . . ?
O5 C35 H35A 109.5 . . ?
O5 C35 H35B 109.5 . . ?
H35A C35 H35B 109.5 . . ?
O5 C35 H35C 109.5 . . ?
H35A C35 H35C 109.5 . . ?
H35B C35 H35C 109.5 . . ?
C34 O5 C35 117.9(3) . . ?
C18 N1 C9 109.3(2) . . ?
C18 N1 C27 108.7(2) . . ?
C9 N1 C27 109.1(2) . . ?
C18 N1 Al1 111.41(17) . . ?
C9 N1 Al1 109.35(19) . . ?
C27 N1 Al1 108.96(17) . . ?
C1 O1 Al1 132.52(18) . . ?
C10 O2 Al1 133.79(19) . . ?
C19 O3 Al1 132.39(18) . . ?
C28 O4 Al1 127.1(2) . . ?

loop_
_geom_bond_atom_site_label_1
_geom_bond_atom_site_label_2
_geom_bond_distance
_geom_bond_site_symmetry_2
_geom_bond_publ_flag
Al1 O1 1.747(3) . ?
Al1 O3 1.750(3) . ?
Al1 O2 1.757(3) . ?
Al1 O4 1.986(3) . ?
Al1 N1 2.101(3) . ?
C1 O1 1.350(4) . ?
C1 C8 1.398(4) . ?
C1 C2 1.407(4) . ?
C2 C4 1.405(5) . ?
C2 C3 1.506(4) . ?
C3 H3A 0.9800 . ?
C3 H3B 0.9800 . ?
C3 H3C 0.9800 . ?
C4 C5 1.387(5) . ?
C4 H4A 0.9500 . ?
C5 C7 1.390(5) . ?
C5 C6 1.528(5) . ?
C6 H6A 0.9800 . ?
C6 H6B 0.9800 . ?
C6 H6C 0.9800 . ?
C7 C8 1.401(4) . ?
C7 H7A 0.9500 . ?
C8 C9 1.503(4) . ?
C9 N1 1.500(4) . ?
C9 H9A 0.9900 . ?
C9 H9B 0.9900 . ?
C10 O2 1.354(4) . ?
C10 C17 1.390(4) . ?
C10 C11 1.412(4) . ?
C11 C13 1.400(5) . ?
C11 C12 1.498(5) . ?
C12 H12A 0.9800 . ?
C12 H12B 0.9800 . ?
C12 H12C 0.9800 . ?
C13 C14 1.387(5) . ?
C13 H13A 0.9500 . ?
C14 C16 1.389(5) . ?
C14 C15 1.521(5) . ?
C15 H15A 0.9800 . ?
C15 H15B 0.9800 . ?
C15 H15C 0.9800 . ?
C16 C17 1.398(4) . ?
C16 H16A 0.9500 . ?
C17 C18 1.508(4) . ?
C18 N1 1.496(3) . ?
C18 H18A 0.9900 . ?
C18 H18B 0.9900 . ?
C19 O3 1.351(4) . ?
C19 C20 1.402(4) . ?
C19 C26 1.405(4) . ?
C20 C22 1.394(5) . ?
C20 C21 1.507(4) . ?
C21 H21A 0.9800 . ?
C21 H21B 0.9800 . ?
C21 H21C 0.9800 . ?
C22 C23 1.383(5) . ?
C22 H22A 0.9500 . ?
C23 C25 1.398(4) . ?
C23 C24 1.507(5) . ?
C24 H24A 0.9800 . ?
C24 H24B 0.9800 . ?
C24 H24C 0.9800 . ?
C25 C26 1.390(4) . ?
C25 H25A 0.9500 . ?
C26 C27 1.512(4) . ?
C27 N1 1.503(4) . ?
C27 H27A 0.9900 . ?
C27 H27B 0.9900 . ?
C28 O4 1.216(3) . ?
C28 C29 1.449(4) . ?
C28 H28A 0.9500 . ?
C29 C30 1.378(4) . ?
C29 C34 1.400(4) . ?
C30 C31 1.377(4) . ?
C30 H30A 0.9500 . ?
C31 C32 1.383(5) . ?
C31 H31A 0.9500 . ?
C32 C33 1.365(5) . ?
C32 H32A 0.9500 . ?
C33 C34 1.400(5) . ?
C33 H33A 0.9500 . ?
C34 O5 1.356(5) . ?
C35 O5 1.459(6) . ?
C35 H35A 0.9800 . ?
C35 H35B 0.9800 . ?
C35 H35C 0.9800 . ?
